data_7037318
loop_
_publ_author_name
'Dauer, David-R'
'Fl\"ugge, Melchior'
'Herbst-Irmer, Regine'
'Stalke, Dietmar'

_publ_section_title
;
 Bis-(benzothiazol-2-yl)-amines and their metal amides: a structural
 comparison in the solid state.
;
_journal_issue 14
_journal_name_full 'Dalton transactions (Cambridge, England : 2003)'
_journal_page_first 6136
_journal_page_last 6148
_journal_paper_doi 10.1039/c5dt03911h
_journal_volume 45
_journal_year 2016
_chemical_formula_moiety 'C18 H18 Al N3 S2'
_chemical_formula_sum 'C18 H18 Al N3 S2'
_chemical_formula_weight 367.45
_chemical_name_common mbth2NAlMe2
_chemical_name_systematic
;
 ?
;
_chemical_properties_physical 'Air-sensitive, Moisture-sensitive, Oxygen-sensitive'
_space_group_crystal_system orthorhombic
_space_group_IT_number 56
_space_group_name_Hall '-P 2ab 2ac'
_space_group_name_H-M_alt 'P c c n'
_symmetry_space_group_name_Hall '-P 2ab 2ac'
_symmetry_space_group_name_H-M 'P c c n'
_atom_sites_solution_hydrogens geom
_audit_creation_method SHELXL-2013
_audit_update_record
;
2015-07-06 deposited with the CCDC.
2015-11-19 downloaded from the CCDC.
;
_cell_angle_alpha 90
_cell_angle_beta 90
_cell_angle_gamma 90
_cell_formula_units_Z 8
_cell_length_a 16.013(3)
_cell_length_b 16.930(3)
_cell_length_c 12.855(2)
_cell_measurement_reflns_used 9826
_cell_measurement_temperature 100(2)
_cell_measurement_theta_max 20.51
_cell_measurement_theta_min 2.49
_cell_volume 3485.0(10)
_computing_cell_refinement 'SAINT V8.30C'
_computing_data_collection 'APEX2 v2012.2'
_computing_data_reduction 'SAINT V8.30C'
_computing_molecular_graphics 'XP Version 5.1'
_computing_structure_refinement 'SHELXL-2014 (Sheldrick, 2014)'
_diffrn_ambient_temperature 100(2)
_diffrn_measured_fraction_theta_full 0.999
_diffrn_measured_fraction_theta_max 0.996
_diffrn_measurement_device_type 'Bruker Smart APEX II Quazar'
_diffrn_measurement_method 'omega and phi scans'
_diffrn_radiation_type AgK\a
_diffrn_radiation_wavelength 0.56086
_diffrn_reflns_av_R_equivalents 0.0346
_diffrn_reflns_av_unetI/netI 0.0100
_diffrn_reflns_Laue_measured_fraction_full 0.999
_diffrn_reflns_Laue_measured_fraction_max 0.996
_diffrn_reflns_limit_h_max 20
_diffrn_reflns_limit_h_min -20
_diffrn_reflns_limit_k_max 21
_diffrn_reflns_limit_k_min -21
_diffrn_reflns_limit_l_max 16
_diffrn_reflns_limit_l_min -16
_diffrn_reflns_number 100934
_diffrn_reflns_point_group_measured_fraction_full 0.999
_diffrn_reflns_point_group_measured_fraction_max 0.996
_diffrn_reflns_theta_full 19.665
_diffrn_reflns_theta_max 20.584
_diffrn_reflns_theta_min 1.898
_diffrn_source 'INCOATEC Ag Microsource'
_exptl_absorpt_coefficient_mu 0.191
_exptl_absorpt_correction_T_max 0.7445
_exptl_absorpt_correction_T_min 0.7314
_exptl_absorpt_correction_type multi-scan
_exptl_absorpt_process_details SADABS-2012/1
_exptl_crystal_colour colorless
_exptl_crystal_density_diffrn 1.401
_exptl_crystal_description block
_exptl_crystal_F_000 1536
_exptl_crystal_preparation Luminescent
_exptl_crystal_recrystallization_method 'Re-crystallisation from solvent: toluene'
_exptl_crystal_size_max 0.212
_exptl_crystal_size_mid 0.189
_exptl_crystal_size_min 0.137
_refine_diff_density_max 0.370
_refine_diff_density_min -0.210
_refine_diff_density_rms 0.047
_refine_ls_extinction_method none
_refine_ls_goodness_of_fit_ref 1.073
_refine_ls_hydrogen_treatment constr
_refine_ls_matrix_type full
_refine_ls_number_parameters 221
_refine_ls_number_reflns 3588
_refine_ls_number_restraints 0
_refine_ls_restrained_S_all 1.073
_refine_ls_R_factor_all 0.0307
_refine_ls_R_factor_gt 0.0267
_refine_ls_shift/su_max 0.001
_refine_ls_shift/su_mean 0.000
_refine_ls_structure_factor_coef Fsqd
_refine_ls_weighting_details 'w=1/[\s^2^(Fo^2^)+(0.0322P)^2^+2.6182P] where P=(Fo^2^+2Fc^2^)/3'
_refine_ls_weighting_scheme calc
_refine_ls_wR_factor_gt 0.0695
_refine_ls_wR_factor_ref 0.0725
_reflns_Friedel_coverage 0.000
_reflns_number_gt 3247
_reflns_number_total 3588
_reflns_threshold_expression 'I > 2\s(I)'
_cod_data_source_file c5dt03911h2.cif
_cod_data_source_block compound6
_cod_depositor_comments 'Adding full bibliography for 7037314--7037320.cif.'
_cod_database_code 7037318
_shelx_space_group_comment
;
The symmetry employed for this shelxl refinement is uniquely defined
by the following loop, which should always be used as a source of
symmetry information in preference to the above space-group names.
They are only intended as comments.
;
_shelx_estimated_absorpt_t_min 0.961
_shelx_estimated_absorpt_t_max 0.974
_shelxl_version_number 2013-4

loop_
_space_group_symop_operation_xyz
'x, y, z'
'-x+1/2, -y+1/2, z'
'-x, y+1/2, -z+1/2'
'x+1/2, -y, -z+1/2'
'-x, -y, -z'
'x-1/2, y-1/2, -z'
'x, -y-1/2, z-1/2'
'-x-1/2, y, z-1/2'

loop_
_atom_site_label
_atom_site_type_symbol
_atom_site_fract_x
_atom_site_fract_y
_atom_site_fract_z
_atom_site_U_iso_or_equiv
_atom_site_adp_type
_atom_site_occupancy
_atom_site_site_symmetry_order
_atom_site_calc_flag
_atom_site_refinement_flags_posn
_atom_site_refinement_flags_adp
Al1 Al 0.33722(2) 0.40096(2) 0.60192(3) 0.01234(10) Uani 1 1 d . .
C1M C 0.26851(9) 0.38540(9) 0.72645(12) 0.0198(3) Uani 1 1 d . .
H1MA H 0.2344 0.4326 0.7386 0.030 Uiso 1 1 calc R U
H1MB H 0.3048 0.3762 0.7866 0.030 Uiso 1 1 calc R U
H1MC H 0.2320 0.3396 0.7163 0.030 Uiso 1 1 calc R U
C2M C 0.35100(9) 0.32664(8) 0.48603(11) 0.0185(3) Uani 1 1 d . .
H2MA H 0.3257 0.3489 0.4231 0.028 Uiso 1 1 calc R U
H2MB H 0.3235 0.2766 0.5032 0.028 Uiso 1 1 calc R U
H2MC H 0.4106 0.3173 0.4740 0.028 Uiso 1 1 calc R U
N1' N 0.44180(7) 0.56518(7) 0.58912(9) 0.0155(2) Uani 1 1 d . .
C1 C 0.47517(8) 0.50429(8) 0.63991(10) 0.0139(3) Uani 1 1 d . .
S1 S 0.57186(2) 0.52396(2) 0.69633(3) 0.01598(9) Uani 1 1 d . .
C2 C 0.57559(9) 0.42857(8) 0.74585(11) 0.0145(3) Uani 1 1 d . .
C3 C 0.64019(9) 0.39604(9) 0.80348(11) 0.0186(3) Uani 1 1 d . .
H3 H 0.6882 0.4261 0.8211 0.022 Uiso 1 1 calc R U
C4 C 0.63209(10) 0.31811(9) 0.83441(12) 0.0211(3) Uani 1 1 d . .
H4 H 0.6745 0.2942 0.8753 0.025 Uiso 1 1 calc R U
C5 C 0.56206(9) 0.27472(9) 0.80577(11) 0.0194(3) Uani 1 1 d . .
H5 H 0.5579 0.2215 0.8285 0.023 Uiso 1 1 calc R U
C6 C 0.49755(9) 0.30581(8) 0.74513(11) 0.0161(3) Uani 1 1 d . .
C7 C 0.50431(8) 0.38577(8) 0.71567(10) 0.0134(3) Uani 1 1 d . .
N1 N 0.44725(7) 0.43055(7) 0.65518(9) 0.0128(2) Uani 1 1 d . .
C15 C 0.42740(10) 0.25194(9) 0.71324(13) 0.0246(3) Uani 1 1 d . .
H15A H 0.4270 0.2465 0.6373 0.037 Uiso 1 1 calc R U
H15B H 0.3741 0.2743 0.7365 0.037 Uiso 1 1 calc R U
H15C H 0.4354 0.1999 0.7451 0.037 Uiso 1 1 calc R U
C8 C 0.36708(9) 0.56212(8) 0.54402(10) 0.0141(3) Uani 1 1 d . .
S2 S 0.33911(2) 0.64743(2) 0.47637(3) 0.01667(10) Uani 1 1 d . .
C9 C 0.24518(9) 0.60413(8) 0.44055(11) 0.0164(3) Uani 1 1 d . .
C10 C 0.18256(10) 0.63837(9) 0.38058(12) 0.0207(3) Uani 1 1 d . .
H10 H 0.1894 0.6895 0.3514 0.025 Uiso 1 1 calc R U
C11 C 0.11048(10) 0.59579(9) 0.36495(12) 0.0239(3) Uani 1 1 d . .
H11 H 0.0666 0.6176 0.3244 0.029 Uiso 1 1 calc R U
C12 C 0.10158(10) 0.52081(9) 0.40828(12) 0.0211(3) Uani 1 1 d . .
H12 H 0.0509 0.4930 0.3970 0.025 Uiso 1 1 calc R U
C13 C 0.16398(9) 0.48488(8) 0.46753(11) 0.0170(3) Uani 1 1 d . .
C14 C 0.23845(9) 0.52766(8) 0.48293(10) 0.0142(3) Uani 1 1 d . .
N2 N 0.30951(7) 0.50443(7) 0.54146(9) 0.0134(2) Uani 1 1 d . .
C16 C 0.14725(10) 0.40453(9) 0.51281(13) 0.0226(3) Uani 1 1 d . .
H16A H 0.0950 0.3836 0.4842 0.034 Uiso 1 1 calc R U
H16B H 0.1425 0.4087 0.5886 0.034 Uiso 1 1 calc R U
H16C H 0.1933 0.3689 0.4952 0.034 Uiso 1 1 calc R U

loop_
_atom_site_aniso_label
_atom_site_aniso_U_11
_atom_site_aniso_U_22
_atom_site_aniso_U_33
_atom_site_aniso_U_23
_atom_site_aniso_U_13
_atom_site_aniso_U_12
Al1 0.0113(2) 0.0117(2) 0.0141(2) 0.00084(15) -0.00010(15) -0.00168(15)
C1M 0.0160(7) 0.0227(7) 0.0209(7) 0.0031(6) 0.0036(6) -0.0015(6)
C2M 0.0218(7) 0.0146(7) 0.0191(7) -0.0005(5) -0.0019(6) -0.0019(6)
N1' 0.0150(6) 0.0131(5) 0.0183(6) 0.0008(5) -0.0008(5) -0.0018(4)
C1 0.0125(6) 0.0150(6) 0.0141(6) -0.0026(5) 0.0021(5) -0.0029(5)
S1 0.01280(17) 0.01424(17) 0.02090(18) -0.00093(13) -0.00198(13) -0.00331(12)
C2 0.0156(7) 0.0132(6) 0.0147(6) -0.0031(5) 0.0017(5) -0.0001(5)
C3 0.0158(7) 0.0206(7) 0.0194(7) -0.0044(6) -0.0041(6) -0.0013(6)
C4 0.0209(7) 0.0223(7) 0.0201(7) -0.0004(6) -0.0071(6) 0.0030(6)
C5 0.0224(7) 0.0159(7) 0.0197(7) 0.0001(6) -0.0021(6) 0.0014(6)
C6 0.0168(7) 0.0152(6) 0.0165(7) -0.0007(5) -0.0002(5) -0.0001(5)
C7 0.0120(6) 0.0158(6) 0.0123(6) -0.0016(5) 0.0013(5) 0.0008(5)
N1 0.0125(5) 0.0122(5) 0.0137(5) 0.0003(4) 0.0007(4) -0.0006(4)
C15 0.0235(8) 0.0139(6) 0.0363(9) 0.0054(6) -0.0103(7) -0.0041(6)
C8 0.0174(7) 0.0110(6) 0.0140(6) -0.0005(5) 0.0028(5) 0.0006(5)
S2 0.02052(19) 0.01123(16) 0.01825(18) 0.00172(13) -0.00188(13) -0.00104(13)
C9 0.0196(7) 0.0145(6) 0.0151(7) -0.0022(5) -0.0001(6) 0.0008(5)
C10 0.0279(8) 0.0146(7) 0.0197(7) 0.0007(6) -0.0041(6) 0.0033(6)
C11 0.0270(8) 0.0221(7) 0.0227(8) -0.0005(6) -0.0100(6) 0.0052(6)
C12 0.0194(7) 0.0212(7) 0.0227(7) -0.0041(6) -0.0059(6) -0.0001(6)
C13 0.0178(7) 0.0167(7) 0.0164(7) -0.0022(5) -0.0011(5) 0.0011(5)
C14 0.0159(7) 0.0142(6) 0.0126(6) -0.0017(5) 0.0005(5) 0.0028(5)
N2 0.0138(5) 0.0126(5) 0.0138(5) -0.0003(4) -0.0003(4) -0.0003(4)
C16 0.0179(7) 0.0216(8) 0.0282(8) 0.0048(6) -0.0047(6) -0.0051(6)

loop_
_atom_type_symbol
_atom_type_description
_atom_type_scat_dispersion_real
_atom_type_scat_dispersion_imag
_atom_type_scat_source
C C 0.0015 0.0009 'International Tables Vol C Tables 4.2.6.8 and 6.1.1.4'
H H 0.0000 0.0000 'International Tables Vol C Tables 4.2.6.8 and 6.1.1.4'
N N 0.0030 0.0019 'International Tables Vol C Tables 4.2.6.8 and 6.1.1.4'
Al Al 0.0406 0.0313 'International Tables Vol C Tables 4.2.6.8 and 6.1.1.4'
S S 0.0826 0.0763 'International Tables Vol C Tables 4.2.6.8 and 6.1.1.4'

loop_
_geom_angle_atom_site_label_1
_geom_angle_atom_site_label_2
_geom_angle_atom_site_label_3
_geom_angle
N1 Al1 C1M 104.73(6)
N1 Al1 C2M 109.19(6)
C1M Al1 C2M 126.65(7)
N1 Al1 N2 96.52(5)
C1M Al1 N2 108.41(6)
C2M Al1 N2 107.24(6)
C8 N1' C1 122.97(12)
N1' C1 N1 131.20(13)
N1' C1 S1 114.38(10)
N1 C1 S1 114.42(10)
C2 S1 C1 90.31(7)
C3 C2 C7 123.24(13)
C3 C2 S1 126.22(11)
C7 C2 S1 110.48(10)
C4 C3 C2 117.54(13)
C3 C4 C5 120.21(14)
C4 C5 C6 123.03(14)
C5 C6 C7 117.06(13)
C5 C6 C15 118.42(13)
C7 C6 C15 124.50(13)
C2 C7 C6 118.87(13)
C2 C7 N1 113.47(12)
C6 C7 N1 127.64(12)
C1 N1 C7 111.29(11)
C1 N1 Al1 119.20(9)
C7 N1 Al1 129.42(9)
N1' C8 N2 131.00(13)
N1' C8 S2 114.57(10)
N2 C8 S2 114.42(10)
C9 S2 C8 90.29(7)
C10 C9 C14 122.82(14)
C10 C9 S2 126.55(11)
C14 C9 S2 110.61(11)
C11 C10 C9 117.86(14)
C10 C11 C12 120.32(14)
C11 C12 C13 122.80(14)
C12 C13 C14 117.29(13)
C12 C13 C16 118.54(13)
C14 C13 C16 124.15(13)
C9 C14 C13 118.87(13)
C9 C14 N2 113.47(12)
C13 C14 N2 127.61(12)
C8 N2 C14 111.19(11)
C8 N2 Al1 118.87(9)
C14 N2 Al1 129.56(9)

loop_
_geom_bond_atom_site_label_1
_geom_bond_atom_site_label_2
_geom_bond_distance
Al1 N1 1.9556(13)
Al1 C1M 1.9602(15)
Al1 C2M 1.9625(15)
Al1 N2 1.9670(12)
N1' C8 1.3305(19)
N1' C1 1.3320(18)
C1 N1 1.3405(17)
C1 S1 1.7419(14)
S1 C2 1.7368(14)
C2 C3 1.386(2)
C2 C7 1.4066(19)
C3 C4 1.384(2)
C4 C5 1.390(2)
C5 C6 1.397(2)
C6 C7 1.4099(19)
C6 C15 1.504(2)
C7 N1 1.4193(17)
C8 N2 1.3435(18)
C8 S2 1.7445(14)
S2 C9 1.7354(15)
C9 C10 1.391(2)
C9 C14 1.4087(19)
C10 C11 1.376(2)
C11 C12 1.394(2)
C12 C13 1.396(2)
C13 C14 1.409(2)
C13 C16 1.504(2)
C14 N2 1.4197(18)

loop_
_geom_torsion_atom_site_label_1
_geom_torsion_atom_site_label_2
_geom_torsion_atom_site_label_3
_geom_torsion_atom_site_label_4
_geom_torsion
C8 N1' C1 N1 2.2(2)
C8 N1' C1 S1 -177.73(10)
N1' C1 S1 C2 178.99(11)
N1 C1 S1 C2 -0.99(11)
C1 S1 C2 C3 178.60(13)
C1 S1 C2 C7 1.18(11)
C7 C2 C3 C4 -1.7(2)
S1 C2 C3 C4 -178.81(11)
C2 C3 C4 C5 1.4(2)
C3 C4 C5 C6 0.5(2)
C4 C5 C6 C7 -2.1(2)
C4 C5 C6 C15 176.20(14)
C3 C2 C7 C6 0.1(2)
S1 C2 C7 C6 177.56(11)
C3 C2 C7 N1 -178.68(13)
S1 C2 C7 N1 -1.16(15)
C5 C6 C7 C2 1.8(2)
C15 C6 C7 C2 -176.39(14)
C5 C6 C7 N1 -179.68(13)
C15 C6 C7 N1 2.1(2)
N1' C1 N1 C7 -179.48(14)
S1 C1 N1 C7 0.49(14)
N1' C1 N1 Al1 -2.7(2)
S1 C1 N1 Al1 177.25(6)
C2 C7 N1 C1 0.45(16)
C6 C7 N1 C1 -178.15(14)
C2 C7 N1 Al1 -175.89(9)
C6 C7 N1 Al1 5.5(2)
C1 N1' C8 N2 3.1(2)
C1 N1' C8 S2 -176.77(11)
N1' C8 S2 C9 179.19(11)
N2 C8 S2 C9 -0.66(11)
C8 S2 C9 C10 179.71(14)
C8 S2 C9 C14 1.10(11)
C14 C9 C10 C11 1.7(2)
S2 C9 C10 C11 -176.73(12)
C9 C10 C11 C12 -0.1(2)
C10 C11 C12 C13 -0.8(2)
C11 C12 C13 C14 0.0(2)
C11 C12 C13 C16 178.62(14)
C10 C9 C14 C13 -2.5(2)
S2 C9 C14 C13 176.19(11)
C10 C9 C14 N2 180.00(13)
S2 C9 C14 N2 -1.33(15)
C12 C13 C14 C9 1.5(2)
C16 C13 C14 C9 -176.96(13)
C12 C13 C14 N2 178.66(13)
C16 C13 C14 N2 0.2(2)
N1' C8 N2 C14 -179.81(14)
S2 C8 N2 C14 0.02(14)
N1' C8 N2 Al1 -6.1(2)
S2 C8 N2 Al1 173.73(6)
C9 C14 N2 C8 0.86(16)
C13 C14 N2 C8 -176.41(13)
C9 C14 N2 Al1 -172.00(9)
C13 C14 N2 Al1 10.7(2)
